data_4319586
loop_
_publ_author_name
'Kengkaj Sukcharoenphon'
'Kenneth B. Capps'
'Khalil A. Abboud'
'Carl D. Hoff'

_publ_section_title
;
 Synthesis and Structure of W(\h2-mp)2(CO)3 (mp = Monoanion of
 2-Mercaptopyridine) and Its Reactions with 2,2'-Pyridine Disulfide and/or
 NO To Yield W(\h2-mp)4, W(\h2-mp)2(NO)2, and W(\h2-mp)3(NO)
;
_journal_name_full 'Inorganic Chemistry'
_journal_page_first 2402
_journal_page_last 2408
_journal_paper_doi 10.1021/ic000722r
_journal_volume 40
_journal_year 2001
_chemical_formula_sum 'C10 H8 N4 O2 S2 W'
_chemical_formula_weight 464.17
_chemical_name_systematic
;
  ?
;
_space_group_IT_number 2
_symmetry_cell_setting triclinic
_symmetry_space_group_name_Hall '-P 1'
_symmetry_space_group_name_H-M 'P -1'
_atom_sites_solution_hydrogens geom
_atom_sites_solution_primary direct
_atom_sites_solution_secondary difmap
_audit_creation_method SHELXL-97
_cell_angle_alpha 91.720(1)
_cell_angle_beta 95.989(1)
_cell_angle_gamma 92.242(1)
_cell_formula_units_Z 4
_cell_length_a 8.2604(3)
_cell_length_b 12.6162(5)
_cell_length_c 12.7995(5)
_cell_measurement_temperature 173(2)
_cell_volume 1324.82(9)
_computing_cell_refinement 'Bruker SMART'
_computing_data_collection 'Bruker SMART'
_computing_data_reduction 'Bruker SHELXTL'
_computing_molecular_graphics 'Bruker SHELXTL'
_computing_publication_material 'Bruker SHELXTL'
_computing_structure_refinement 'SHELXL-97 (Sheldrick, 1997)'
_computing_structure_solution 'SHELXS-97 (Sheldrick, 1990)'
_diffrn_ambient_temperature 173(2)
_diffrn_measured_fraction_theta_full 0.972
_diffrn_measured_fraction_theta_max 0.972
_diffrn_measurement_device_type 'CCD area detector'
_diffrn_measurement_method 'omega scans'
_diffrn_radiation_monochromator graphite
_diffrn_radiation_source 'normal-focus sealed tube'
_diffrn_radiation_type MoK\a
_diffrn_radiation_wavelength 0.71073
_diffrn_reflns_av_R_equivalents 0.0404
_diffrn_reflns_av_sigmaI/netI 0.0367
_diffrn_reflns_limit_h_max 10
_diffrn_reflns_limit_h_min -10
_diffrn_reflns_limit_k_max 10
_diffrn_reflns_limit_k_min -16
_diffrn_reflns_limit_l_max 16
_diffrn_reflns_limit_l_min -15
_diffrn_reflns_number 9317
_diffrn_reflns_theta_full 27.50
_diffrn_reflns_theta_max 27.50
_diffrn_reflns_theta_min 1.62
_exptl_absorpt_coefficient_mu 9.036
_exptl_absorpt_correction_T_max 0.5310
_exptl_absorpt_correction_T_min 0.1735
_exptl_absorpt_correction_type integration
_exptl_crystal_colour green
_exptl_crystal_density_diffrn 2.327
_exptl_crystal_density_method 'not measured'
_exptl_crystal_description plates
_exptl_crystal_F_000 872
_exptl_crystal_size_max 0.21
_exptl_crystal_size_mid 0.13
_exptl_crystal_size_min 0.08
_refine_diff_density_max 1.407
_refine_diff_density_min -1.100
_refine_diff_density_rms 0.142
_refine_ls_extinction_coef 0.00020(13)
_refine_ls_extinction_expression Fc^*^=kFc[1+0.001xFc^2^\l^3^/sin(2\q)]^-1/4^
_refine_ls_extinction_method SHELXL
_refine_ls_goodness_of_fit_ref 1.041
_refine_ls_hydrogen_treatment mixed
_refine_ls_matrix_type full
_refine_ls_number_parameters 344
_refine_ls_number_reflns 5921
_refine_ls_number_restraints 0
_refine_ls_restrained_S_all 1.041
_refine_ls_R_factor_all 0.0258
_refine_ls_R_factor_gt 0.0235
_refine_ls_shift/su_max 0.004
_refine_ls_shift/su_mean 0.000
_refine_ls_structure_factor_coef Fsqd
_refine_ls_weighting_details 'calc w=1/[\s^2^(Fo^2^)+(0.0328P)^2^+1.3395P] where P=(Fo^2^+2Fc^2^)/3'
_refine_ls_weighting_scheme calc
_refine_ls_wR_factor_gt 0.0615
_refine_ls_wR_factor_ref 0.0627
_reflns_number_gt 5456
_reflns_number_total 5921
_reflns_threshold_expression >2sigma(I)
_cod_data_source_file ic000722r_2.cif
_cod_data_source_block ho14
_cod_depositor_comments
;
The following automatic conversions were performed:

'_symmetry_cell_setting' value 'Triclinic' changed to 'triclinic'
according to the built-in table from CIF Core dictionary named
'cif_core.dic' version 2.4.1 from 2010-06-29.

Automatic conversion script
Id: cif_fix_values 1646 2011-03-28 12:23:43Z adriana 
;
_cod_database_code 4319586

loop_
_symmetry_equiv_pos_as_xyz
'x, y, z'
'-x, -y, -z'

loop_
_atom_site_label
_atom_site_type_symbol
_atom_site_fract_x
_atom_site_fract_y
_atom_site_fract_z
_atom_site_U_iso_or_equiv
_atom_site_adp_type
_atom_site_occupancy
_atom_site_symmetry_multiplicity
_atom_site_calc_flag
_atom_site_refinement_flags
_atom_site_disorder_assembly
_atom_site_disorder_group
W1 W 0.608161(16) -0.344297(11) 0.625344(11) 0.02140(6) Uani 1 1 d . . .
S1 S 0.84056(12) -0.45337(7) 0.59025(8) 0.02733(19) Uani 1 1 d . . .
N1 N 0.8295(4) -0.2510(2) 0.5953(2) 0.0225(6) Uani 1 1 d . . .
C1 C 0.9347(4) -0.3279(3) 0.5815(3) 0.0238(7) Uani 1 1 d . . .
C2 C 1.0955(5) -0.3040(3) 0.5633(3) 0.0273(8) Uani 1 1 d . . .
H2A H 1.1697 -0.3587 0.5553 0.033 Uiso 1 1 calc R . .
C3 C 1.1437(5) -0.1980(3) 0.5574(3) 0.0314(8) Uani 1 1 d . . .
H3A H 1.2515 -0.1790 0.5433 0.038 Uiso 1 1 calc R . .
C4 C 1.0343(5) -0.1199(3) 0.5719(3) 0.0319(8) Uani 1 1 d . . .
H4A H 1.0669 -0.0471 0.5688 0.038 Uiso 1 1 calc R . .
C5 C 0.8776(5) -0.1484(3) 0.5910(3) 0.0269(8) Uani 1 1 d . . .
H5A H 0.8027 -0.0948 0.6012 0.032 Uiso 1 1 calc R . .
S1' S 0.52308(12) -0.18393(8) 0.71680(8) 0.0303(2) Uani 1 1 d . . .
N1' N 0.7038(4) -0.3308(3) 0.7922(3) 0.0265(7) Uani 1 1 d . . .
C1' C 0.6415(5) -0.2372(3) 0.8220(3) 0.0272(8) Uani 1 1 d . . .
C2' C 0.6714(5) -0.1979(4) 0.9251(3) 0.0353(9) Uani 1 1 d . . .
H2'A H 0.6320 -0.1313 0.9451 0.042 Uiso 1 1 calc R . .
C3' C 0.7593(6) -0.2572(4) 0.9978(3) 0.0424(11) Uani 1 1 d . . .
H3'A H 0.7798 -0.2317 1.0687 0.051 Uiso 1 1 calc R . .
C4' C 0.8183(5) -0.3544(4) 0.9680(3) 0.0384(10) Uani 1 1 d . . .
H4'A H 0.8770 -0.3963 1.0181 0.046 Uiso 1 1 calc R . .
C5' C 0.7891(5) -0.3883(4) 0.8632(3) 0.0340(9) Uani 1 1 d . . .
H5'A H 0.8306 -0.4537 0.8414 0.041 Uiso 1 1 calc R . .
N2 N 0.4572(4) -0.4454(3) 0.6555(3) 0.0267(7) Uani 1 1 d . . .
O2 O 0.3629(4) -0.5124(2) 0.6764(3) 0.0381(7) Uani 1 1 d . . .
N3 N 0.4995(4) -0.3333(3) 0.4945(3) 0.0252(6) Uani 1 1 d . . .
O3 O 0.4209(4) -0.3253(3) 0.4125(2) 0.0362(7) Uani 1 1 d . . .
W2 W 1.346721(16) -0.143696(11) 1.184687(11) 0.02121(6) Uani 1 1 d . . .
S11 S 1.43434(12) -0.32617(8) 1.14752(8) 0.02762(19) Uani 1 1 d . . .
N11 N 1.2528(4) -0.2096(2) 1.0283(2) 0.0240(6) Uani 1 1 d . . .
C11 C 1.3219(4) -0.3047(3) 1.0269(3) 0.0241(7) Uani 1 1 d . . .
C12 C 1.3027(5) -0.3712(3) 0.9369(3) 0.0316(8) Uani 1 1 d . . .
H12B H 1.3507 -0.4384 0.9362 0.038 Uiso 1 1 calc R . .
C13 C 1.2114(5) -0.3363(4) 0.8485(3) 0.0356(9) Uani 1 1 d . . .
H13B H 1.1979 -0.3793 0.7857 0.043 Uiso 1 1 calc R . .
C14 C 1.1389(5) -0.2377(4) 0.8512(3) 0.0341(9) Uani 1 1 d . . .
H14B H 1.0751 -0.2138 0.7911 0.041 Uiso 1 1 calc R . .
C15 C 1.1619(4) -0.1766(3) 0.9421(3) 0.0257(7) Uani 1 1 d . . .
H15B H 1.1131 -0.1097 0.9448 0.031 Uiso 1 1 calc R . .
S11' S 1.11759(12) -0.02166(8) 1.17959(8) 0.0288(2) Uani 1 1 d . . .
N11' N 1.1232(4) -0.2139(3) 1.2383(2) 0.0230(6) Uani 1 1 d . . .
C11' C 1.0236(4) -0.1303(3) 1.2326(3) 0.0245(7) Uani 1 1 d . . .
C12' C 0.8693(5) -0.1393(4) 1.2670(3) 0.0315(9) Uani 1 1 d . . .
H12A H 0.7996 -0.0810 1.2637 0.038 Uiso 1 1 calc R . .
C13' C 0.8193(5) -0.2356(4) 1.3064(3) 0.0336(9) Uani 1 1 d . . .
H13A H 0.7146 -0.2438 1.3303 0.040 Uiso 1 1 calc R . .
C14' C 0.9234(5) -0.3198(4) 1.3106(3) 0.0331(9) Uani 1 1 d . . .
H14A H 0.8898 -0.3859 1.3366 0.040 Uiso 1 1 calc R . .
C15' C 1.0747(5) -0.3065(3) 1.2767(3) 0.0281(8) Uani 1 1 d . . .
H15A H 1.1465 -0.3636 1.2805 0.034 Uiso 1 1 calc R . .
N12 N 1.4422(4) -0.1111(3) 1.3184(3) 0.0281(7) Uani 1 1 d . . .
O12 O 1.5071(5) -0.0894(3) 1.4031(3) 0.0471(8) Uani 1 1 d . . .
N13 N 1.5063(4) -0.0618(3) 1.1341(3) 0.0255(6) Uani 1 1 d . . .
O13 O 1.6071(4) -0.0052(2) 1.1021(2) 0.0347(7) Uani 1 1 d . . .

loop_
_atom_site_aniso_label
_atom_site_aniso_U_11
_atom_site_aniso_U_22
_atom_site_aniso_U_33
_atom_site_aniso_U_23
_atom_site_aniso_U_13
_atom_site_aniso_U_12
W1 0.02134(8) 0.02126(8) 0.02144(9) -0.00182(6) 0.00240(5) 0.00054(5)
S1 0.0290(4) 0.0210(4) 0.0326(5) -0.0006(4) 0.0051(4) 0.0042(3)
N1 0.0248(15) 0.0226(15) 0.0199(15) 0.0006(12) 0.0007(12) 0.0028(12)
C1 0.0266(17) 0.0261(18) 0.0191(17) 0.0002(14) 0.0032(14) 0.0050(14)
C2 0.0246(17) 0.032(2) 0.0255(18) -0.0028(15) 0.0023(14) 0.0037(15)
C3 0.0246(18) 0.043(2) 0.0253(19) -0.0013(17) 0.0000(15) -0.0042(16)
C4 0.033(2) 0.0280(19) 0.033(2) 0.0027(16) 0.0019(16) -0.0054(16)
C5 0.0332(19) 0.0237(18) 0.0230(18) 0.0006(14) -0.0012(15) 0.0008(15)
S1' 0.0291(5) 0.0282(5) 0.0342(5) -0.0050(4) 0.0066(4) 0.0050(4)
N1' 0.0245(15) 0.0278(16) 0.0266(16) -0.0028(13) 0.0034(12) -0.0029(12)
C1' 0.0259(17) 0.0271(18) 0.0288(19) -0.0034(15) 0.0080(15) -0.0046(14)
C2' 0.040(2) 0.037(2) 0.029(2) -0.0091(17) 0.0108(17) -0.0061(18)
C3' 0.045(2) 0.056(3) 0.024(2) -0.0085(19) 0.0077(18) -0.020(2)
C4' 0.035(2) 0.050(3) 0.029(2) 0.0055(19) -0.0006(17) -0.0085(19)
C5' 0.037(2) 0.034(2) 0.031(2) 0.0042(17) 0.0051(17) -0.0031(17)
N2 0.0256(15) 0.0271(16) 0.0268(16) -0.0009(13) 0.0022(13) -0.0015(13)
O2 0.0319(15) 0.0326(16) 0.0502(19) 0.0012(14) 0.0098(14) -0.0080(13)
N3 0.0234(15) 0.0267(16) 0.0257(16) 0.0016(13) 0.0038(12) 0.0002(12)
O3 0.0385(16) 0.0405(17) 0.0283(15) 0.0022(13) -0.0043(12) 0.0037(13)
W2 0.02005(8) 0.02167(8) 0.02171(9) 0.00084(6) 0.00167(5) -0.00031(5)
S11 0.0283(4) 0.0265(4) 0.0279(5) 0.0013(4) 0.0003(4) 0.0058(4)
N11 0.0214(14) 0.0266(16) 0.0234(15) 0.0019(12) 0.0015(12) -0.0029(12)
C11 0.0205(16) 0.0235(17) 0.0283(19) 0.0007(14) 0.0030(14) -0.0004(13)
C12 0.031(2) 0.030(2) 0.034(2) -0.0037(17) 0.0050(16) 0.0010(16)
C13 0.036(2) 0.044(2) 0.025(2) -0.0064(18) 0.0042(17) -0.0051(18)
C14 0.032(2) 0.045(2) 0.0233(19) 0.0005(17) -0.0023(16) -0.0038(18)
C15 0.0230(17) 0.0291(19) 0.0248(18) 0.0048(15) 0.0013(14) -0.0015(14)
S11' 0.0287(5) 0.0231(4) 0.0354(5) 0.0026(4) 0.0048(4) 0.0043(4)
N11' 0.0209(14) 0.0280(16) 0.0195(14) 0.0022(12) 0.0002(11) -0.0016(12)
C11' 0.0222(17) 0.0268(18) 0.0240(18) 0.0006(14) 0.0007(14) -0.0008(14)
C12' 0.0223(17) 0.043(2) 0.029(2) -0.0032(17) 0.0029(15) 0.0052(16)
C13' 0.0224(18) 0.050(3) 0.027(2) 0.0012(18) -0.0005(15) -0.0058(17)
C14' 0.0280(19) 0.041(2) 0.029(2) 0.0097(17) -0.0017(16) -0.0096(17)
C15' 0.0281(18) 0.0296(19) 0.0254(19) 0.0054(15) -0.0026(15) -0.0028(15)
N12 0.0304(16) 0.0287(16) 0.0245(16) -0.0022(13) 0.0015(13) -0.0021(13)
O12 0.060(2) 0.0482(19) 0.0294(17) -0.0064(14) -0.0070(15) -0.0038(16)
N13 0.0246(15) 0.0268(16) 0.0243(16) -0.0027(13) 0.0016(12) -0.0029(12)
O13 0.0337(15) 0.0330(15) 0.0377(17) 0.0022(13) 0.0096(13) -0.0095(12)

loop_
_atom_type_symbol
_atom_type_description
_atom_type_scat_dispersion_real
_atom_type_scat_dispersion_imag
_atom_type_scat_source
C C 0.0033 0.0016 'International Tables Vol C Tables 4.2.6.8 and 6.1.1.4'
H H 0.0000 0.0000 'International Tables Vol C Tables 4.2.6.8 and 6.1.1.4'
N N 0.0061 0.0033 'International Tables Vol C Tables 4.2.6.8 and 6.1.1.4'
O O 0.0106 0.0060 'International Tables Vol C Tables 4.2.6.8 and 6.1.1.4'
S S 0.1246 0.1234 'International Tables Vol C Tables 4.2.6.8 and 6.1.1.4'
W W -0.8490 6.8722 'International Tables Vol C Tables 4.2.6.8 and 6.1.1.4'

loop_
_geom_angle_atom_site_label_1
_geom_angle_atom_site_label_2
_geom_angle_atom_site_label_3
_geom_angle
_geom_angle_site_symmetry_1
_geom_angle_site_symmetry_3
_geom_angle_publ_flag
N2 W1 N3 89.83(14) . . ?
N2 W1 N1' 90.06(13) . . ?
N3 W1 N1' 167.63(13) . . ?
N2 W1 N1 167.07(13) . . ?
N3 W1 N1 96.49(13) . . ?
N1' W1 N1 86.16(11) . . ?
N2 W1 S1' 102.62(11) . . ?
N3 W1 S1' 101.38(10) . . ?
N1' W1 S1' 66.61(9) . . ?
N1 W1 S1' 87.22(8) . . ?
N2 W1 S1 101.76(11) . . ?
N3 W1 S1 102.69(10) . . ?
N1' W1 S1 89.44(9) . . ?
N1 W1 S1 65.88(8) . . ?
S1' W1 S1 145.53(3) . . ?
C1 S1 W1 81.53(12) . . ?
C5 N1 C1 120.3(3) . . ?
C5 N1 W1 137.9(3) . . ?
C1 N1 W1 101.8(2) . . ?
N1 C1 C2 121.6(4) . . ?
N1 C1 S1 110.8(3) . . ?
C2 C1 S1 127.6(3) . . ?
C3 C2 C1 117.8(4) . . ?
C3 C2 H2A 121.1 . . ?
C1 C2 H2A 121.1 . . ?
C4 C3 C2 119.9(4) . . ?
C4 C3 H3A 120.1 . . ?
C2 C3 H3A 120.1 . . ?
C5 C4 C3 119.5(4) . . ?
C5 C4 H4A 120.2 . . ?
C3 C4 H4A 120.2 . . ?
N1 C5 C4 120.9(4) . . ?
N1 C5 H5A 119.6 . . ?
C4 C5 H5A 119.6 . . ?
C1' S1' W1 81.40(13) . . ?
C5' N1' C1' 120.3(4) . . ?
C5' N1' W1 138.4(3) . . ?
C1' N1' W1 101.1(3) . . ?
N1' C1' C2' 120.7(4) . . ?
N1' C1' S1' 110.8(3) . . ?
C2' C1' S1' 128.5(3) . . ?
C3' C2' C1' 118.8(4) . . ?
C3' C2' H2'A 120.6 . . ?
C1' C2' H2'A 120.6 . . ?
C2' C3' C4' 120.5(4) . . ?
C2' C3' H3'A 119.8 . . ?
C4' C3' H3'A 119.8 . . ?
C5' C4' C3' 118.4(4) . . ?
C5' C4' H4'A 120.8 . . ?
C3' C4' H4'A 120.8 . . ?
N1' C5' C4' 121.4(4) . . ?
N1' C5' H5'A 119.3 . . ?
C4' C5' H5'A 119.3 . . ?
O2 N2 W1 178.1(3) . . ?
O3 N3 W1 176.1(3) . . ?
N13 W2 N12 88.71(15) . . ?
N13 W2 N11 93.46(13) . . ?
N12 W2 N11 169.90(14) . . ?
N13 W2 N11' 168.06(14) . . ?
N12 W2 N11' 93.97(13) . . ?
N11 W2 N11' 85.93(11) . . ?
N13 W2 S11' 102.11(11) . . ?
N12 W2 S11' 99.13(11) . . ?
N11 W2 S11' 90.06(9) . . ?
N11' W2 S11' 65.98(9) . . ?
N13 W2 S11 101.98(10) . . ?
N12 W2 S11 103.89(11) . . ?
N11 W2 S11 66.01(9) . . ?
N11' W2 S11 88.69(9) . . ?
S11' W2 S11 146.82(3) . . ?
C11 S11 W2 80.96(13) . . ?
C11 N11 C15 120.5(3) . . ?
C11 N11 W2 102.0(2) . . ?
C15 N11 W2 137.2(3) . . ?
N11 C11 C12 121.1(4) . . ?
N11 C11 S11 110.9(3) . . ?
C12 C11 S11 128.0(3) . . ?
C13 C12 C11 118.0(4) . . ?
C13 C12 H12B 121.0 . . ?
C11 C12 H12B 121.0 . . ?
C12 C13 C14 120.3(4) . . ?
C12 C13 H13B 119.8 . . ?
C14 C13 H13B 119.8 . . ?
C15 C14 C13 118.7(4) . . ?
C15 C14 H14B 120.7 . . ?
C13 C14 H14B 120.7 . . ?
N11 C15 C14 121.3(4) . . ?
N11 C15 H15B 119.4 . . ?
C14 C15 H15B 119.4 . . ?
C11' S11' W2 81.41(13) . . ?
C15' N11' C11' 120.8(3) . . ?
C15' N11' W2 137.3(3) . . ?
C11' N11' W2 101.7(2) . . ?
N11' C11' C12' 120.4(4) . . ?
N11' C11' S11' 110.8(3) . . ?
C12' C11' S11' 128.8(3) . . ?
C11' C12' C13' 118.5(4) . . ?
C11' C12' H12A 120.7 . . ?
C13' C12' H12A 120.7 . . ?
C14' C13' C12' 119.7(4) . . ?
C14' C13' H13A 120.1 . . ?
C12' C13' H13A 120.1 . . ?
C15' C14' C13' 119.5(4) . . ?
C15' C14' H14A 120.3 . . ?
C13' C14' H14A 120.3 . . ?
N11' C15' C14' 121.0(4) . . ?
N11' C15' H15A 119.5 . . ?
C14' C15' H15A 119.5 . . ?
O12 N12 W2 178.3(3) . . ?
O13 N13 W2 177.5(3) . . ?

loop_
_geom_bond_atom_site_label_1
_geom_bond_atom_site_label_2
_geom_bond_distance
_geom_bond_site_symmetry_2
_geom_bond_publ_flag
W1 N2 1.827(3) . ?
W1 N3 1.828(3) . ?
W1 N1' 2.198(3) . ?
W1 N1 2.210(3) . ?
W1 S1' 2.4695(10) . ?
W1 S1 2.4760(9) . ?
S1 C1 1.748(4) . ?
N1 C5 1.343(5) . ?
N1 C1 1.347(5) . ?
C1 C2 1.396(5) . ?
C2 C3 1.387(6) . ?
C2 H2A 0.9500 . ?
C3 C4 1.384(6) . ?
C3 H3A 0.9500 . ?
C4 C5 1.378(6) . ?
C4 H4A 0.9500 . ?
C5 H5A 0.9500 . ?
S1' C1' 1.748(4) . ?
N1' C5' 1.339(6) . ?
N1' C1' 1.366(5) . ?
C1' C2' 1.390(5) . ?
C2' C3' 1.376(7) . ?
C2' H2'A 0.9500 . ?
C3' C4' 1.394(7) . ?
C3' H3'A 0.9500 . ?
C4' C5' 1.389(6) . ?
C4' H4'A 0.9500 . ?
C5' H5'A 0.9500 . ?
N2 O2 1.183(4) . ?
N3 O3 1.184(4) . ?
W2 N13 1.827(3) . ?
W2 N12 1.835(3) . ?
W2 N11 2.196(3) . ?
W2 N11' 2.199(3) . ?
W2 S11' 2.4830(10) . ?
W2 S11 2.4872(10) . ?
S11 C11 1.750(4) . ?
N11 C11 1.349(5) . ?
N11 C15 1.354(5) . ?
C11 C12 1.397(5) . ?
C12 C13 1.386(6) . ?
C12 H12B 0.9500 . ?
C13 C14 1.403(7) . ?
C13 H13B 0.9500 . ?
C14 C15 1.369(6) . ?
C14 H14B 0.9500 . ?
C15 H15B 0.9500 . ?
S11' C11' 1.739(4) . ?
N11' C15' 1.344(5) . ?
N11' C11' 1.361(5) . ?
C11' C12' 1.393(5) . ?
C12' C13' 1.394(6) . ?
C12' H12A 0.9500 . ?
C13' C14' 1.391(6) . ?
C13' H13A 0.9500 . ?
C14' C15' 1.371(6) . ?
C14' H14A 0.9500 . ?
C15' H15A 0.9500 . ?
N12 O12 1.179(4) . ?
N13 O13 1.189(4) . ?
